data_2018814
loop_
_publ_author_name
'Nazarenko, Olga M.'
'Rusanov, Eduard B.'
'Chernega, Alexander N.'
'Domasevitch, Konstantin V.'

_publ_section_title
;
 Cobalt(II) and cadmium(II) square grids supported with 4,4'-bipyrazole
 and accommodating 3-carboxyadamantane-1-carboxylate
;
_journal_coeditor_code EG3109
_journal_issue 3
_journal_name_full 'Acta Crystallographica Section C'
_journal_page_first 232
_journal_page_last 236
_journal_paper_doi 10.1107/S0108270113003405
_journal_volume 69
_journal_year 2013
_chemical_formula_iupac '[Co (C12 H15 O4)2 (C6 H6 N4)2] , 2H2 O'
_chemical_formula_moiety 'C36 H42 Co N8 O8, 2(H2 O)'
_chemical_formula_sum 'C36 H46 Co N8 O10'
_chemical_formula_weight 809.74
_chemical_name_systematic
'Poly[[bis(\m-4,4'-bi-1<i>H</i>-pyrazole-\k^2^<i>N</i>^2^:<i>N</i>^2'^)bis(3-carboxyadamantane-1-carboxylato-\k<i>O</i>^1^)cobalt(II)] dihydrate]'
_space_group_IT_number 2
_space_group_name_Hall '-P 1'
_symmetry_cell_setting triclinic
_symmetry_space_group_name_Hall '-P 1'
_symmetry_space_group_name_H-M 'P -1'
_atom_sites_solution_hydrogens geom
_atom_sites_solution_primary direct
_atom_sites_solution_secondary difmap
_audit_creation_method SHELXL97
_cell_angle_alpha 89.906(6)
_cell_angle_beta 66.363(5)
_cell_angle_gamma 75.805(5)
_cell_formula_units_Z 1
_cell_length_a 10.0002(9)
_cell_length_b 10.1568(8)
_cell_length_c 10.2186(8)
_cell_measurement_reflns_used 16309
_cell_measurement_temperature 296(2)
_cell_measurement_theta_max 26.80
_cell_measurement_theta_min 2.08
_cell_volume 916.32(14)
_computing_cell_refinement 'SAINT-NT (Bruker, 1999)'
_computing_data_collection 'SMART-NT (Bruker, 1998)'
_computing_data_reduction 'SAINT-NT (Bruker, 1999)'
_computing_molecular_graphics 'DIAMOND (Brandenburg, 1999)'
_computing_publication_material 'WinGX (Farrugia, 2012)'
_computing_structure_refinement 'SHELXL97 (Sheldrick, 2008)'
_computing_structure_solution 'SHELXS97 (Sheldrick, 2008)'
_diffrn_ambient_temperature 296(2)
_diffrn_measured_fraction_theta_full 0.985
_diffrn_measured_fraction_theta_max 0.985
_diffrn_measurement_device_type 'Bruker APEXII area-detector'
_diffrn_measurement_method \w
_diffrn_radiation_monochromator graphite
_diffrn_radiation_source 'fine-focus sealed tube'
_diffrn_radiation_type MoK\a
_diffrn_radiation_wavelength 0.71073
_diffrn_reflns_av_R_equivalents 0.0524
_diffrn_reflns_av_sigmaI/netI 0.0592
_diffrn_reflns_limit_h_max 12
_diffrn_reflns_limit_h_min -12
_diffrn_reflns_limit_k_max 12
_diffrn_reflns_limit_k_min -12
_diffrn_reflns_limit_l_max 12
_diffrn_reflns_limit_l_min -12
_diffrn_reflns_number 16309
_diffrn_reflns_theta_full 26.80
_diffrn_reflns_theta_max 26.80
_diffrn_reflns_theta_min 2.08
_diffrn_standards_decay_% 0
_exptl_absorpt_coefficient_mu 0.539
_exptl_absorpt_correction_T_max 0.9093
_exptl_absorpt_correction_T_min 0.8907
_exptl_absorpt_correction_type multi-scan
_exptl_absorpt_process_details '(SADABS; Sheldrick, 1996)'
_exptl_crystal_colour pink
_exptl_crystal_density_diffrn 1.467
_exptl_crystal_density_method 'not measured'
_exptl_crystal_description prism
_exptl_crystal_F_000 425
_exptl_crystal_size_max 0.22
_exptl_crystal_size_mid 0.22
_exptl_crystal_size_min 0.18
_refine_diff_density_max 1.198
_refine_diff_density_min -0.328
_refine_ls_extinction_method none
_refine_ls_goodness_of_fit_ref 1.025
_refine_ls_hydrogen_treatment constr
_refine_ls_matrix_type full
_refine_ls_number_parameters 250
_refine_ls_number_reflns 3857
_refine_ls_number_restraints 0
_refine_ls_restrained_S_all 1.025
_refine_ls_R_factor_all 0.0736
_refine_ls_R_factor_gt 0.0510
_refine_ls_shift/su_max 0.000
_refine_ls_shift/su_mean 0.000
_refine_ls_structure_factor_coef Fsqd
_refine_ls_weighting_details 'calc w = 1/[\s^2^(Fo^2^)+(0.0632P)^2^+0.3148P] where P=(Fo^2^+2Fc^2^)/3'
_refine_ls_weighting_scheme calc
_refine_ls_wR_factor_gt 0.1135
_refine_ls_wR_factor_ref 0.1247
_reflns_number_gt 3006
_reflns_number_total 3857
_reflns_threshold_expression I>2\s(I)
_cod_data_source_file eg3109.cif
_cod_data_source_block I
_cod_original_cell_volume 916.32(13)
_cod_database_code 2018814
_cod_database_fobs_code 2018814

loop_
_symmetry_equiv_pos_as_xyz
'x, y, z'
'-x, -y, -z'

loop_
_atom_site_type_symbol
_atom_site_label
_atom_site_fract_x
_atom_site_fract_y
_atom_site_fract_z
_atom_site_U_iso_or_equiv
_atom_site_adp_type
_atom_site_calc_flag
_atom_site_refinement_flags
_atom_site_occupancy
_atom_site_symmetry_multiplicity
Co Co1 1.0000 0.0000 0.0000 0.01857(16) Uani d S 1 2
O O1 0.7623(2) 0.10514(19) 0.08758(19) 0.0291(4) Uani d . 1 1
O O2 0.6465(2) 0.01954(19) 0.2881(2) 0.0339(5) Uani d . 1 1
O O3 0.4723(3) 0.6279(2) 0.3208(3) 0.0605(7) Uani d . 1 1
H H1O 0.4860 0.6984 0.3526 0.091 Uiso d R 1 1
O O4 0.2746(3) 0.6306(3) 0.5213(3) 0.0637(8) Uani d . 1 1
O O5 0.5378(3) 0.1396(2) 0.5727(2) 0.0531(7) Uani d . 1 1
H H1W 0.5745 0.1077 0.4849 0.080 Uiso d R 1 1
H H2W 0.4784 0.0935 0.6223 0.080 Uiso d R 1 1
N N1 1.0309(2) 0.2026(2) -0.0276(2) 0.0229(5) Uani d . 1 1
N N2 1.1426(3) 0.2249(2) -0.1442(2) 0.0297(5) Uani d . 1 1
H H1N 1.2075 0.1619 -0.2111 0.045 Uiso calc R 1 1
N N3 1.0226(2) -0.0046(2) 0.2018(2) 0.0237(5) Uani d . 1 1
N N4 1.1443(3) -0.1002(3) 0.1982(2) 0.0357(6) Uani d . 1 1
H H2N 1.2121 -0.1507 0.1218 0.054 Uiso calc R 1 1
C C1 0.9562(3) 0.3252(3) 0.0465(3) 0.0247(6) Uani d . 1 1
H H1 0.8712 0.3414 0.1334 0.030 Uiso calc R 1 1
C C2 1.0226(3) 0.4263(2) -0.0235(3) 0.0217(5) Uani d . 1 1
C C3 1.1419(3) 0.3571(3) -0.1453(3) 0.0313(7) Uani d . 1 1
H H3 1.2102 0.3948 -0.2159 0.038 Uiso calc R 1 1
C C4 0.9484(3) 0.0473(3) 0.3382(3) 0.0254(6) Uani d . 1 1
H H4 0.8582 0.1164 0.3735 0.030 Uiso calc R 1 1
C C5 1.0220(3) -0.0144(3) 0.4229(3) 0.0232(6) Uani d . 1 1
C C6 1.1475(4) -0.1072(3) 0.3273(3) 0.0387(8) Uani d . 1 1
H H6 1.2223 -0.1652 0.3484 0.046 Uiso calc R 1 1
C C7 0.6456(3) 0.1019(3) 0.1966(3) 0.0227(6) Uani d . 1 1
C C8 0.3607(3) 0.5777(3) 0.4030(4) 0.0364(7) Uani d . 1 1
C C9 0.4962(3) 0.2089(3) 0.2225(3) 0.0257(6) Uani d . 1 1
C C10 0.5017(3) 0.3397(3) 0.2947(3) 0.0253(6) Uani d . 1 1
H H10A 0.5870 0.3710 0.2307 0.030 Uiso calc R 1 1
H H10B 0.5151 0.3201 0.3823 0.030 Uiso calc R 1 1
C C11 0.3527(3) 0.4524(3) 0.3301(3) 0.0291(6) Uani d . 1 1
C C12 0.3383(4) 0.4845(3) 0.1885(3) 0.0386(7) Uani d . 1 1
H H12A 0.2466 0.5565 0.2079 0.046 Uiso calc R 1 1
H H12B 0.4240 0.5161 0.1259 0.046 Uiso calc R 1 1
C C13 0.3335(4) 0.3563(3) 0.1148(4) 0.0450(8) Uani d . 1 1
H H13 0.3238 0.3772 0.0248 0.054 Uiso calc R 1 1
C C14 0.4808(4) 0.2433(3) 0.0821(3) 0.0386(7) Uani d . 1 1
H H14A 0.4791 0.1622 0.0333 0.046 Uiso calc R 1 1
H H14B 0.5671 0.2740 0.0192 0.046 Uiso calc R 1 1
C C15 0.3576(3) 0.1627(3) 0.3218(3) 0.0360(7) Uani d . 1 1
H H15A 0.3540 0.0806 0.2764 0.043 Uiso calc R 1 1
H H15B 0.3662 0.1415 0.4112 0.043 Uiso calc R 1 1
C C16 0.2125(3) 0.2752(3) 0.3530(4) 0.0445(8) Uani d . 1 1
H H16 0.1251 0.2444 0.4162 0.053 Uiso calc R 1 1
C C17 0.2187(3) 0.4023(3) 0.4275(4) 0.0397(8) Uani d . 1 1
H H17A 0.1256 0.4737 0.4507 0.048 Uiso calc R 1 1
H H17B 0.2282 0.3810 0.5165 0.048 Uiso calc R 1 1
C C18 0.1981(4) 0.3083(4) 0.2132(4) 0.0551(10) Uani d . 1 1
H H18A 0.1935 0.2276 0.1662 0.066 Uiso calc R 1 1
H H18B 0.1054 0.3792 0.2333 0.066 Uiso calc R 1 1

loop_
_atom_site_aniso_label
_atom_site_aniso_U_11
_atom_site_aniso_U_22
_atom_site_aniso_U_33
_atom_site_aniso_U_12
_atom_site_aniso_U_13
_atom_site_aniso_U_23
Co1 0.0251(3) 0.0158(3) 0.0166(3) -0.0062(2) -0.0099(2) 0.00106(19)
O1 0.0257(10) 0.0330(11) 0.0231(10) -0.0050(8) -0.0061(8) 0.0037(8)
O2 0.0319(11) 0.0266(11) 0.0307(11) -0.0009(9) -0.0044(9) 0.0062(9)
O3 0.0529(15) 0.0441(14) 0.0732(18) -0.0244(12) -0.0081(13) -0.0107(13)
O4 0.0625(17) 0.0596(17) 0.0521(16) -0.0141(14) -0.0078(14) -0.0238(14)
O5 0.0844(18) 0.0401(13) 0.0414(13) -0.0331(13) -0.0233(13) 0.0073(11)
N1 0.0258(12) 0.0180(11) 0.0247(12) -0.0080(9) -0.0091(10) 0.0000(9)
N2 0.0323(13) 0.0192(12) 0.0262(12) -0.0049(10) -0.0017(10) -0.0038(10)
N3 0.0271(12) 0.0255(12) 0.0201(11) -0.0058(9) -0.0121(9) 0.0020(9)
N4 0.0351(14) 0.0408(15) 0.0203(12) 0.0113(11) -0.0128(11) -0.0058(11)
C1 0.0233(14) 0.0214(13) 0.0269(14) -0.0053(11) -0.0081(11) -0.0039(11)
C2 0.0248(13) 0.0187(13) 0.0234(13) -0.0056(11) -0.0118(11) 0.0003(11)
C3 0.0347(16) 0.0239(14) 0.0292(16) -0.0120(12) -0.0047(13) 0.0020(12)
C4 0.0275(14) 0.0267(14) 0.0223(14) -0.0048(11) -0.0121(11) -0.0004(11)
C5 0.0296(14) 0.0254(14) 0.0175(13) -0.0100(11) -0.0111(11) 0.0020(11)
C6 0.0392(17) 0.0470(19) 0.0251(15) 0.0058(15) -0.0186(14) -0.0005(14)
C7 0.0238(13) 0.0208(13) 0.0214(13) -0.0057(11) -0.0074(11) -0.0038(11)
C8 0.0335(16) 0.0274(16) 0.0452(19) 0.0005(13) -0.0182(15) -0.0040(14)
C9 0.0249(14) 0.0241(14) 0.0274(15) -0.0078(11) -0.0096(12) 0.0014(11)
C10 0.0197(13) 0.0248(14) 0.0300(15) -0.0053(11) -0.0091(11) -0.0006(11)
C11 0.0252(14) 0.0264(15) 0.0343(16) -0.0031(12) -0.0132(12) 0.0002(12)
C12 0.0357(17) 0.0324(17) 0.0448(19) -0.0004(13) -0.0188(15) 0.0031(14)
C13 0.049(2) 0.049(2) 0.0448(19) -0.0014(16) -0.0344(17) -0.0012(16)
C14 0.0470(19) 0.0364(17) 0.0322(16) -0.0032(14) -0.0208(15) -0.0033(14)
C15 0.0293(16) 0.0304(16) 0.0480(19) -0.0118(13) -0.0133(14) 0.0058(14)
C16 0.0237(15) 0.046(2) 0.062(2) -0.0128(14) -0.0139(15) 0.0032(17)
C17 0.0224(15) 0.0410(18) 0.0454(19) -0.0016(13) -0.0078(14) -0.0010(15)
C18 0.044(2) 0.049(2) 0.087(3) -0.0076(17) -0.045(2) -0.003(2)

loop_
_atom_type_symbol
_atom_type_description
_atom_type_scat_dispersion_real
_atom_type_scat_dispersion_imag
_atom_type_scat_source
C C 0.0033 0.0016 'International Tables Vol C Tables 4.2.6.8 and 6.1.1.4'
H H 0.0000 0.0000 'International Tables Vol C Tables 4.2.6.8 and 6.1.1.4'
N N 0.0061 0.0033 'International Tables Vol C Tables 4.2.6.8 and 6.1.1.4'
O O 0.0106 0.0060 'International Tables Vol C Tables 4.2.6.8 and 6.1.1.4'
Co Co 0.3494 0.9721 'International Tables Vol C Tables 4.2.6.8 and 6.1.1.4'

loop_
_geom_angle_atom_site_label_1
_geom_angle_atom_site_label_2
_geom_angle_atom_site_label_3
_geom_angle_site_symmetry_1
_geom_angle_site_symmetry_3
_geom_angle
_geom_angle_publ_flag
O1 Co1 O1 . 2_755 180.00(6) ?
O1 Co1 N1 . . 84.13(8) y
O1 Co1 N1 2_755 . 95.87(8) ?
O1 Co1 N1 . 2_755 95.87(8) y
O1 Co1 N1 2_755 2_755 84.13(8) ?
N1 Co1 N1 . 2_755 180.00(12) ?
O1 Co1 N3 . . 96.61(7) y
O1 Co1 N3 2_755 . 83.39(7) y
N1 Co1 N3 . . 93.21(8) y
N1 Co1 N3 2_755 . 86.79(8) y
O1 Co1 N3 . 2_755 83.39(7) ?
O1 Co1 N3 2_755 2_755 96.61(7) ?
N1 Co1 N3 . 2_755 86.79(8) ?
N1 Co1 N3 2_755 2_755 93.21(8) ?
N3 Co1 N3 . 2_755 180.0 ?
C7 O1 Co1 . . 136.67(18) ?
C8 O3 H1O . . 119.8 ?
H1W O5 H2W . . 108.4 ?
C1 N1 N2 . . 105.1(2) ?
C1 N1 Co1 . . 134.55(18) ?
N2 N1 Co1 . . 120.33(16) ?
N1 N2 C3 . . 112.1(2) ?
N1 N2 H1N . . 123.9 ?
C3 N2 H1N . . 123.9 ?
C4 N3 N4 . . 104.4(2) ?
C4 N3 Co1 . . 141.30(19) ?
N4 N3 Co1 . . 113.90(16) ?
C6 N4 N3 . . 112.0(2) ?
C6 N4 H2N . . 124.0 ?
N3 N4 H2N . . 124.0 ?
N1 C1 C2 . . 111.1(2) ?
N1 C1 H1 . . 124.5 ?
C2 C1 H1 . . 124.5 ?
C3 C2 C1 . . 104.3(2) ?
C3 C2 C2 . 2_765 127.3(3) ?
C1 C2 C2 . 2_765 128.3(3) ?
N2 C3 C2 . . 107.4(2) ?
N2 C3 H3 . . 126.3 ?
C2 C3 H3 . . 126.3 ?
N3 C4 C5 . . 111.9(2) ?
N3 C4 H4 . . 124.1 ?
C5 C4 H4 . . 124.1 ?
C6 C5 C4 . . 103.7(2) ?
C6 C5 C5 . 2_756 127.5(3) ?
C4 C5 C5 . 2_756 128.8(3) ?
N4 C6 C5 . . 108.0(3) ?
N4 C6 H6 . . 126.0 ?
C5 C6 H6 . . 126.0 ?
O2 C7 O1 . . 123.2(2) ?
O2 C7 C9 . . 118.6(2) ?
O1 C7 C9 . . 118.2(2) ?
O4 C8 O3 . . 121.9(3) ?
O4 C8 C11 . . 125.2(3) ?
O3 C8 C11 . . 112.9(3) ?
C14 C9 C15 . . 109.1(2) ?
C14 C9 C7 . . 112.5(2) ?
C15 C9 C7 . . 111.8(2) ?
C14 C9 C10 . . 107.9(2) ?
C15 C9 C10 . . 109.6(2) ?
C7 C9 C10 . . 105.8(2) ?
C9 C10 C11 . . 109.7(2) ?
C9 C10 H10A . . 109.7 ?
C11 C10 H10A . . 109.7 ?
C9 C10 H10B . . 109.7 ?
C11 C10 H10B . . 109.7 ?
H10A C10 H10B . . 108.2 ?
C8 C11 C17 . . 110.6(2) ?
C8 C11 C12 . . 110.3(2) ?
C17 C11 C12 . . 109.5(2) ?
C8 C11 C10 . . 108.3(2) ?
C17 C11 C10 . . 109.8(2) ?
C12 C11 C10 . . 108.3(2) ?
C13 C12 C11 . . 109.6(3) ?
C13 C12 H12A . . 109.7 ?
C11 C12 H12A . . 109.7 ?
C13 C12 H12B . . 109.7 ?
C11 C12 H12B . . 109.7 ?
H12A C12 H12B . . 108.2 ?
C18 C13 C12 . . 109.4(3) ?
C18 C13 C14 . . 109.7(3) ?
C12 C13 C14 . . 109.4(3) ?
C18 C13 H13 . . 109.4 ?
C12 C13 H13 . . 109.4 ?
C14 C13 H13 . . 109.4 ?
C9 C14 C13 . . 109.8(2) ?
C9 C14 H14A . . 109.7 ?
C13 C14 H14A . . 109.7 ?
C9 C14 H14B . . 109.7 ?
C13 C14 H14B . . 109.7 ?
H14A C14 H14B . . 108.2 ?
C16 C15 C9 . . 110.2(2) ?
C16 C15 H15A . . 109.6 ?
C9 C15 H15A . . 109.6 ?
C16 C15 H15B . . 109.6 ?
C9 C15 H15B . . 109.6 ?
H15A C15 H15B . . 108.1 ?
C18 C16 C15 . . 109.8(3) ?
C18 C16 C17 . . 109.8(3) ?
C15 C16 C17 . . 108.9(3) ?
C18 C16 H16 . . 109.4 ?
C15 C16 H16 . . 109.4 ?
C17 C16 H16 . . 109.4 ?
C11 C17 C16 . . 110.1(2) ?
C11 C17 H17A . . 109.6 ?
C16 C17 H17A . . 109.6 ?
C11 C17 H17B . . 109.6 ?
C16 C17 H17B . . 109.6 ?
H17A C17 H17B . . 108.2 ?
C13 C18 C16 . . 109.7(3) ?
C13 C18 H18A . . 109.7 ?
C16 C18 H18A . . 109.7 ?
C13 C18 H18B . . 109.7 ?
C16 C18 H18B . . 109.7 ?
H18A C18 H18B . . 108.2 ?

loop_
_geom_bond_atom_site_label_1
_geom_bond_atom_site_label_2
_geom_bond_site_symmetry_2
_geom_bond_distance
_geom_bond_publ_flag
Co1 O1 . 2.1547(18) y
Co1 O1 2_755 2.1547(18) ?
Co1 N1 . 2.156(2) y
Co1 N1 2_755 2.156(2) ?
Co1 N3 . 2.162(2) y
Co1 N3 2_755 2.162(2) ?
O1 C7 . 1.257(3) ?
O2 C7 . 1.254(3) ?
O3 C8 . 1.318(4) ?
O3 H1O . 0.8500 ?
O4 C8 . 1.196(4) ?
O5 H1W . 0.8500 ?
O5 H2W . 0.8500 ?
N1 C1 . 1.332(3) ?
N1 N2 . 1.332(3) ?
N2 C3 . 1.341(3) ?
N2 H1N . 0.8600 ?
N3 C4 . 1.324(3) ?
N3 N4 . 1.345(3) ?
N4 C6 . 1.333(4) ?
N4 H2N . 0.8600 ?
C1 C2 . 1.399(4) ?
C1 H1 . 0.9300 ?
C2 C3 . 1.366(4) ?
C2 C2 2_765 1.475(5) ?
C3 H3 . 0.9300 ?
C4 C5 . 1.403(4) ?
C4 H4 . 0.9300 ?
C5 C6 . 1.363(4) ?
C5 C5 2_756 1.464(5) ?
C6 H6 . 0.9300 ?
C7 C9 . 1.541(4) ?
C8 C11 . 1.510(4) ?
C9 C14 . 1.534(4) ?
C9 C15 . 1.536(4) ?
C9 C10 . 1.544(4) ?
C10 C11 . 1.547(4) ?
C10 H10A . 0.9700 ?
C10 H10B . 0.9700 ?
C11 C17 . 1.519(4) ?
C11 C12 . 1.537(4) ?
C12 C13 . 1.526(4) ?
C12 H12A . 0.9700 ?
C12 H12B . 0.9700 ?
C13 C18 . 1.521(5) ?
C13 C14 . 1.542(4) ?
C13 H13 . 0.9800 ?
C14 H14A . 0.9700 ?
C14 H14B . 0.9700 ?
C15 C16 . 1.526(4) ?
C15 H15A . 0.9700 ?
C15 H15B . 0.9700 ?
C16 C18 . 1.521(5) ?
C16 C17 . 1.527(4) ?
C16 H16 . 0.9800 ?
C17 H17A . 0.9700 ?
C17 H17B . 0.9700 ?
C18 H18A . 0.9700 ?
C18 H18B . 0.9700 ?

loop_
_geom_hbond_atom_site_label_D
_geom_hbond_atom_site_label_H
_geom_hbond_atom_site_label_A
_geom_hbond_site_symmetry_A
_geom_hbond_distance_DH
_geom_hbond_distance_HA
_geom_hbond_distance_DA
_geom_hbond_angle_DHA
_geom_hbond_publ_flag
O3 H1O O5 2_666 0.85 1.74 2.565(3) 164 yes
O5 H1W O2 . 0.85 1.97 2.820(3) 174 yes
O5 H2W O2 2_656 0.85 1.87 2.717(3) 174 yes
N2 H1N O2 2_755 0.86 1.98 2.781(3) 155 yes
N4 H2N O1 2_755 0.86 2.11 2.682(3) 123 yes
C4 H4 O4 2_666 0.93 2.59 3.407(4) 147 yes

loop_
_geom_torsion_atom_site_label_1
_geom_torsion_atom_site_label_2
_geom_torsion_atom_site_label_3
_geom_torsion_atom_site_label_4
_geom_torsion_site_symmetry_1
_geom_torsion_site_symmetry_4
_geom_torsion
N1 Co1 O1 C7 . . -133.0(3)
N1 Co1 O1 C7 2_755 . 47.0(3)
N3 Co1 O1 C7 . . -40.4(3)
N3 Co1 O1 C7 2_755 . 139.6(3)
O1 Co1 N1 C1 . . 34.9(2)
O1 Co1 N1 C1 2_755 . -145.1(2)
N3 Co1 N1 C1 . . -61.4(3)
N3 Co1 N1 C1 2_755 . 118.6(3)
O1 Co1 N1 N2 . . -141.6(2)
O1 Co1 N1 N2 2_755 . 38.4(2)
N3 Co1 N1 N2 . . 122.05(19)
N3 Co1 N1 N2 2_755 . -57.95(19)
C1 N1 N2 C3 . . 0.7(3)
Co1 N1 N2 C3 . . 178.20(18)
O1 Co1 N3 C4 . . -11.2(3)
O1 Co1 N3 C4 2_755 . 168.8(3)
N1 Co1 N3 C4 . . 73.3(3)
N1 Co1 N3 C4 2_755 . -106.7(3)
O1 Co1 N3 N4 . . 159.88(18)
O1 Co1 N3 N4 2_755 . -20.12(18)
N1 Co1 N3 N4 . . -115.66(19)
N1 Co1 N3 N4 2_755 . 64.34(19)
C4 N3 N4 C6 . . -0.7(3)
Co1 N3 N4 C6 . . -174.9(2)
N2 N1 C1 C2 . . -0.6(3)
Co1 N1 C1 C2 . . -177.53(18)
N1 C1 C2 C3 . . 0.3(3)
N1 C1 C2 C2 . 2_765 -178.5(3)
N1 N2 C3 C2 . . -0.6(3)
C1 C2 C3 N2 . . 0.2(3)
C2 C2 C3 N2 2_765 . 179.0(3)
N4 N3 C4 C5 . . 0.1(3)
Co1 N3 C4 C5 . . 171.7(2)
N3 C4 C5 C6 . . 0.5(3)
N3 C4 C5 C5 . 2_756 179.3(3)
N3 N4 C6 C5 . . 1.0(4)
C4 C5 C6 N4 . . -0.9(3)
C5 C5 C6 N4 2_756 . -179.7(3)
Co1 O1 C7 O2 . . -2.4(4)
Co1 O1 C7 C9 . . 174.57(17)
O2 C7 C9 C14 . . -147.0(2)
O1 C7 C9 C14 . . 35.8(3)
O2 C7 C9 C15 . . -23.9(3)
O1 C7 C9 C15 . . 159.0(2)
O2 C7 C9 C10 . . 95.3(3)
O1 C7 C9 C10 . . -81.8(3)
C14 C9 C10 C11 . . 61.4(3)
C15 C9 C10 C11 . . -57.3(3)
C7 C9 C10 C11 . . -178.0(2)
O4 C8 C11 C17 . . 0.3(4)
O3 C8 C11 C17 . . -177.8(3)
O4 C8 C11 C12 . . 121.6(4)
O3 C8 C11 C12 . . -56.5(3)
O4 C8 C11 C10 . . -120.1(3)
O3 C8 C11 C10 . . 61.8(3)
C9 C10 C11 C8 . . 178.9(2)
C9 C10 C11 C17 . . 58.1(3)
C9 C10 C11 C12 . . -61.5(3)
C8 C11 C12 C13 . . 178.9(2)
C17 C11 C12 C13 . . -59.1(3)
C10 C11 C12 C13 . . 60.6(3)
C11 C12 C13 C18 . . 59.9(3)
C11 C12 C13 C14 . . -60.4(3)
C15 C9 C14 C13 . . 58.5(3)
C7 C9 C14 C13 . . -176.9(2)
C10 C9 C14 C13 . . -60.5(3)
C18 C13 C14 C9 . . -59.4(3)
C12 C13 C14 C9 . . 60.6(4)
C14 C9 C15 C16 . . -58.8(3)
C7 C9 C15 C16 . . 176.2(2)
C10 C9 C15 C16 . . 59.2(3)
C9 C15 C16 C18 . . 59.6(3)
C9 C15 C16 C17 . . -60.6(3)
C8 C11 C17 C16 . . -179.6(3)
C12 C11 C17 C16 . . 58.6(3)
C10 C11 C17 C16 . . -60.1(3)
C18 C16 C17 C11 . . -59.1(3)
C15 C16 C17 C11 . . 61.1(4)
C12 C13 C18 C16 . . -60.3(4)
C14 C13 C18 C16 . . 59.8(3)
C15 C16 C18 C13 . . -59.9(3)
C17 C16 C18 C13 . . 59.8(3)
